data_4307360
loop_
_publ_author_name
'Timothy J. Boyle'
'Robin M. Sewell'
'Leigh Anna M. Ottley'
'Harry D. Pratt'
'Christopher J. Quintana'
'Scott D. Bunge'

_publ_contact_author_address '1001 University Blvd, Albuquerque, NM 87106'
_publ_contact_author_email tjboyle@sandia.gov
_publ_contact_author_fax '(505) 272-7336'
_publ_contact_author_name 'Timothy J. Boyle et.al.'
_publ_section_title
;
Controlled Synthesis of a Structurally Characterized Family of Sterically
Constrained Heterocyclic Alkoxy-Modified Titanium Alkoxides
;
_journal_name_full 'Inorganic Chemistry'
_journal_page_first 1825
_journal_page_last 1835
_journal_paper_doi 10.1021/ic0618798
_journal_volume 46
_journal_year 2007
_chemical_formula_moiety 'C24 H26 N6 O4 Ti, C5 H5 N'
_chemical_formula_sum 'C29 H31 N7 O4 Ti'
_chemical_formula_weight 589.48
_chemical_name_common '(20) Ti(OPy)2(DAP)2'
_chemical_name_systematic
; 
 ? 
;
_space_group_IT_number 14
_symmetry_cell_setting monoclinic
_symmetry_space_group_name_Hall '-P 2yn'
_symmetry_space_group_name_H-M 'P 1 21/n 1'
_atom_sites_solution_hydrogens geom
_atom_sites_solution_primary direct
_atom_sites_solution_secondary difmap
_audit_creation_method SHELXL-97
_cell_angle_alpha 90.00
_cell_angle_beta 94.391(4)
_cell_angle_gamma 90.00
_cell_formula_units_Z 4
_cell_length_a 13.045(3)
_cell_length_b 12.353(2)
_cell_length_c 18.017(4)
_cell_measurement_temperature 173(2)
_cell_volume 2894.8(10)
_computing_cell_refinement 'Bruker SMART'
_computing_data_collection 'Bruker SMART'
_computing_data_reduction 'Bruker SAINT'
_computing_molecular_graphics 'Bruker SHELXTL'
_computing_publication_material 'Bruker SHELXTL'
_computing_structure_refinement 'SHELXL-97 (Sheldrick, 1997)'
_computing_structure_solution 'SHELXS-97 (Sheldrick, 1990)'
_diffrn_ambient_temperature 173(2)
_diffrn_measured_fraction_theta_full 0.995
_diffrn_measured_fraction_theta_max 0.995
_diffrn_measurement_device_type 'CCD area detector'
_diffrn_measurement_method 'phi and omega scans'
_diffrn_radiation_monochromator graphite
_diffrn_radiation_source 'fine-focus sealed tube'
_diffrn_radiation_type MoK\a
_diffrn_radiation_wavelength 0.71073
_diffrn_reflns_av_R_equivalents 0.1016
_diffrn_reflns_av_sigmaI/netI 0.1027
_diffrn_reflns_limit_h_max 15
_diffrn_reflns_limit_h_min -15
_diffrn_reflns_limit_k_max 14
_diffrn_reflns_limit_k_min -14
_diffrn_reflns_limit_l_max 21
_diffrn_reflns_limit_l_min -21
_diffrn_reflns_number 20868
_diffrn_reflns_theta_full 25.30
_diffrn_reflns_theta_max 25.30
_diffrn_reflns_theta_min 1.86
_exptl_absorpt_coefficient_mu 0.343
_exptl_absorpt_correction_T_max 0.744
_exptl_absorpt_correction_T_min 0.594
_exptl_absorpt_correction_type empirical
_exptl_absorpt_process_details SADABS
_exptl_crystal_colour red
_exptl_crystal_density_diffrn 1.353
_exptl_crystal_density_meas ?
_exptl_crystal_density_method 'not measured'
_exptl_crystal_description irregular
_exptl_crystal_F_000 1232.0
_exptl_crystal_size_max 0.22
_exptl_crystal_size_mid 0.18
_exptl_crystal_size_min 0.12
_refine_diff_density_max 0.340
_refine_diff_density_min -0.277
_refine_diff_density_rms 0.063
_refine_ls_extinction_method none
_refine_ls_goodness_of_fit_ref 1.043
_refine_ls_hydrogen_treatment mixed
_refine_ls_matrix_type full
_refine_ls_number_parameters 494
_refine_ls_number_reflns 5262
_refine_ls_number_restraints 0
_refine_ls_restrained_S_all 1.043
_refine_ls_R_factor_all 0.1371
_refine_ls_R_factor_gt 0.0728
_refine_ls_shift/su_max 0.011
_refine_ls_shift/su_mean 0.000
_refine_ls_structure_factor_coef Fsqd
_refine_ls_weighting_details 'calc w=1/[\s^2^(Fo^2^)+(0.0595P)^2^+0.0000P] where P=(Fo^2^+2Fc^2^)/3'
_refine_ls_weighting_scheme calc
_refine_ls_wR_factor_gt 0.1338
_refine_ls_wR_factor_ref 0.1598
_reflns_number_gt 3035
_reflns_number_total 5262
_reflns_threshold_expression >2sigma(I)
_cod_data_source_file ic0618798si20061106_104430_16.cif
_cod_data_source_block 6ma311s
_cod_depositor_comments
;
The following automatic conversions were performed:
'_symmetry_cell_setting' value 'Monoclinic' changed to 'monoclinic'
according to '/home/saulius/struct/CIF-dictionaries/cif_core.dic'
dictionary named 'cif_core.dic' version 2.4.1 from 2010-06-29.

Automatic conversion script
Id: cif_fix_enum 1527 2010-12-29 10:47:43Z saulius 

The following automatic conversions were performed:

'_exptl_crystal_density_meas' value 'not_measured' was changed to '?'
- the value is perceived as not measured.

Automatic conversion script
Id: cif_fix_values 3008 2015-01-20 13:52:24Z robertas 
;
_cod_original_cell_volume 2894.7(10)
_cod_database_code 4307360

loop_
_symmetry_equiv_pos_as_xyz
'x, y, z'
'-x+1/2, y+1/2, -z+1/2'
'-x, -y, -z'
'x-1/2, -y-1/2, z-1/2'

loop_
_atom_site_label
_atom_site_type_symbol
_atom_site_fract_x
_atom_site_fract_y
_atom_site_fract_z
_atom_site_U_iso_or_equiv
_atom_site_adp_type
_atom_site_occupancy
_atom_site_symmetry_multiplicity
_atom_site_calc_flag
_atom_site_refinement_flags
_atom_site_disorder_assembly
_atom_site_disorder_group
N4 N 0.1900(6) 0.1801(6) -0.1055(3) 0.114(3) Uani 1 1 d . . .
Ti1 Ti 0.35827(6) 0.16168(6) 0.23687(4) 0.0346(2) Uani 1 1 d . . .
O1 O 0.2722(2) 0.0433(2) 0.24685(16) 0.0409(8) Uani 1 1 d . . .
O2 O 0.4836(2) 0.2338(2) 0.22768(18) 0.0483(8) Uani 1 1 d . . .
O4 O 0.3169(2) 0.2494(2) 0.31186(16) 0.0527(9) Uani 1 1 d . . .
N2 N 0.4402(3) 0.0572(3) 0.16195(19) 0.0378(9) Uani 1 1 d . . .
C2 C 0.3947(3) -0.0306(3) 0.3399(2) 0.0389(11) Uani 1 1 d . . .
C12 C 0.4059(4) -0.0371(4) 0.1311(3) 0.0457(12) Uani 1 1 d . . .
C8 C 0.5337(3) 0.0917(4) 0.1473(3) 0.0424(11) Uani 1 1 d . . .
N6 N 0.4262(5) 0.3906(4) 0.5506(3) 0.0752(17) Uani 1 1 d . . .
C13 C 0.2944(4) 0.2478(4) 0.0833(3) 0.0469(12) Uani 1 1 d . . .
N1 N 0.4425(3) 0.0605(3) 0.32240(19) 0.0379(9) Uani 1 1 d . . .
C19 C 0.3050(4) 0.2495(4) 0.3867(3) 0.0470(12) Uani 1 1 d . . .
O3 O 0.2818(2) 0.2170(2) 0.15407(16) 0.0448(8) Uani 1 1 d . . .
C18 C 0.3639(5) 0.3282(5) 0.0684(4) 0.0673(17) Uani 1 1 d . . .
C23 C 0.3578(4) 0.3227(4) 0.5072(3) 0.0488(13) Uani 1 1 d . . .
C24 C 0.3681(4) 0.3158(4) 0.4315(3) 0.0487(13) Uani 1 1 d . . .
C5 C 0.5811(4) 0.0157(4) 0.4110(3) 0.0558(14) Uani 1 1 d . . .
C10 C 0.5600(5) -0.0620(5) 0.0725(3) 0.0685(17) Uani 1 1 d . . .
N5 N 0.4498(5) 0.3717(4) 0.3994(3) 0.0846(18) Uani 1 1 d . . .
C4 C 0.5302(4) -0.0774(4) 0.4298(3) 0.0568(15) Uani 1 1 d . . .
N3 N 0.1691(5) 0.1164(5) 0.0415(3) 0.0709(15) Uani 1 1 d . . .
C9 C 0.5956(4) 0.0327(5) 0.1032(3) 0.0608(16) Uani 1 1 d . . .
C14 C 0.2363(4) 0.1988(5) 0.0262(3) 0.0582(15) Uani 1 1 d . . .
C1 C 0.2929(4) -0.0456(5) 0.2959(3) 0.0525(14) Uani 1 1 d . . .
C11 C 0.4642(5) -0.0979(5) 0.0871(3) 0.0628(16) Uani 1 1 d . . .
C3 C 0.4364(4) -0.1013(4) 0.3937(3) 0.0514(14) Uani 1 1 d . . .
C6 C 0.5354(3) 0.0832(4) 0.3583(3) 0.0470(12) Uani 1 1 d . . .
C22 C 0.2805(4) 0.2634(5) 0.5371(3) 0.0549(15) Uani 1 1 d . . .
C20 C 0.2307(4) 0.1895(5) 0.4171(3) 0.0604(15) Uani 1 1 d . . .
C21 C 0.2181(4) 0.1954(5) 0.4929(3) 0.0626(16) Uani 1 1 d . . .
C16 C 0.3182(8) 0.3144(8) -0.0598(5) 0.099(3) Uani 1 1 d . . .
C15 C 0.2468(6) 0.2330(6) -0.0483(3) 0.078(2) Uani 1 1 d . . .
C7 C 0.5624(4) 0.1982(5) 0.1837(4) 0.0625(16) Uani 1 1 d . . .
C17 C 0.3754(7) 0.3610(7) -0.0030(5) 0.098(3) Uani 1 1 d . . .
N7 N 0.3307(4) 0.3340(5) 0.7433(2) 0.0711(14) Uani 1 1 d . . .
C28 C 0.5119(6) 0.3199(7) 0.7498(4) 0.076(2) Uani 1 1 d . . .
C25 C 0.3407(4) 0.4402(6) 0.7483(3) 0.0642(15) Uani 1 1 d . . .
C29 C 0.4164(6) 0.2761(6) 0.7449(3) 0.0734(18) Uani 1 1 d . . .
C26 C 0.4355(5) 0.4912(5) 0.7529(3) 0.0635(15) Uani 1 1 d . . .
C27 C 0.5221(5) 0.4292(7) 0.7539(3) 0.0697(19) Uani 1 1 d . . .
H6 H 0.571(3) 0.162(3) 0.3363(18) 0.031(10) Uiso 1 1 d . . .
H5 H 0.272(3) 0.256(3) 0.584(2) 0.038(13) Uiso 1 1 d . . .
H1 H 0.265(3) 0.501(3) 0.758(2) 0.053(12) Uiso 1 1 d . . .
H2 H 0.564(4) 0.288(5) 0.749(3) 0.08(2) Uiso 1 1 d . . .
H14 H 0.179(4) 0.086(4) 0.093(3) 0.056(15) Uiso 1 1 d . . .
H3 H 0.189(3) 0.146(3) 0.386(2) 0.053(15) Uiso 1 1 d . . .
H11 H 0.626(4) 0.184(4) 0.220(3) 0.084(17) Uiso 1 1 d . . .
H8 H 0.562(3) -0.125(3) 0.464(2) 0.056(14) Uiso 1 1 d . . .
H4 H 0.172(3) 0.145(3) 0.517(2) 0.040(12) Uiso 1 1 d . . .
H13 H 0.290(4) -0.113(4) 0.263(3) 0.09(2) Uiso 1 1 d . . .
H10 H 0.657(4) 0.060(4) 0.095(3) 0.059(16) Uiso 1 1 d . . .
H9 H 0.329(3) -0.057(3) 0.149(2) 0.048(12) Uiso 1 1 d . . .
H7 H 0.641(3) 0.035(3) 0.435(2) 0.049(14) Uiso 1 1 d . . .
H12 H 0.235(4) -0.057(4) 0.330(3) 0.075(16) Uiso 1 1 d . . .
H21 H 0.430(5) 0.368(5) 0.347(4) 0.13(3) Uiso 1 1 d . . .
H18 H 0.426(5) 0.576(5) 0.758(3) 0.12(2) Uiso 1 1 d . . .
H19 H 0.579(4) 0.453(4) 0.755(3) 0.07(2) Uiso 1 1 d . . .
H17 H 0.402(4) 0.197(5) 0.741(3) 0.083(19) Uiso 1 1 d . . .
H22 H 0.459(5) 0.442(6) 0.422(4) 0.14(3) Uiso 1 1 d . . .
H25 H 0.428(4) -0.154(4) 0.069(3) 0.070(18) Uiso 1 1 d . . .
H23 H 0.403(4) -0.164(4) 0.403(3) 0.073(17) Uiso 1 1 d . . .
H26 H 0.322(5) 0.342(5) -0.105(4) 0.11(2) Uiso 1 1 d . . .
H24 H 0.605(4) -0.096(5) 0.041(3) 0.10(2) Uiso 1 1 d . . .
H31 H 0.581(4) 0.259(4) 0.141(3) 0.094(19) Uiso 1 1 d . . .
H28 H 0.398(4) 0.364(4) 0.104(3) 0.08(2) Uiso 1 1 d . . .
H30 H 0.422(6) 0.423(6) -0.026(4) 0.17(3) Uiso 1 1 d . . .
H33 H 0.196(5) 0.221(6) -0.153(4) 0.15(3) Uiso 1 1 d . . .
H36 H 0.164(4) 0.098(5) -0.080(3) 0.089(19) Uiso 1 1 d . . .
H82 H 0.162(8) 0.044(9) 0.010(7) 0.26(5) Uiso 1 1 d . . .
H85 H 0.414(4) 0.384(4) 0.591(3) 0.057(18) Uiso 1 1 d . . .
H86 H 0.617(10) 0.361(10) 0.569(8) 0.31(8) Uiso 1 1 d . . .

loop_
_atom_site_aniso_label
_atom_site_aniso_U_11
_atom_site_aniso_U_22
_atom_site_aniso_U_33
_atom_site_aniso_U_23
_atom_site_aniso_U_13
_atom_site_aniso_U_12
N4 0.176(7) 0.117(6) 0.045(4) -0.005(4) -0.008(4) 0.083(5)
Ti1 0.0331(4) 0.0313(4) 0.0389(5) -0.0028(4) 0.0001(3) 0.0028(4)
O1 0.0279(16) 0.0419(18) 0.052(2) 0.0041(16) 0.0007(14) -0.0041(13)
O2 0.0372(18) 0.0318(17) 0.075(2) -0.0008(16) 0.0007(17) -0.0035(14)
O4 0.072(2) 0.052(2) 0.033(2) -0.0069(16) -0.0017(17) 0.0239(17)
N2 0.031(2) 0.038(2) 0.045(2) 0.0007(18) 0.0055(17) 0.0022(17)
C2 0.031(3) 0.033(3) 0.053(3) -0.001(2) 0.006(2) 0.004(2)
C12 0.052(3) 0.035(3) 0.049(3) -0.003(2) 0.004(3) 0.001(2)
C8 0.035(3) 0.042(3) 0.050(3) 0.007(2) 0.004(2) 0.008(2)
N6 0.136(5) 0.058(3) 0.030(3) 0.000(3) -0.007(3) -0.027(3)
C13 0.057(3) 0.037(3) 0.047(3) 0.002(3) 0.010(3) 0.021(2)
N1 0.036(2) 0.030(2) 0.047(2) -0.0003(18) -0.0003(18) 0.0011(17)
C19 0.051(3) 0.044(3) 0.045(3) -0.003(3) 0.002(3) 0.023(2)
O3 0.0515(19) 0.0491(19) 0.0342(18) 0.0062(15) 0.0059(15) 0.0132(15)
C18 0.072(4) 0.059(4) 0.074(5) 0.011(4) 0.026(4) 0.022(4)
C23 0.067(4) 0.039(3) 0.039(3) 0.005(2) -0.005(3) 0.010(3)
C24 0.074(4) 0.036(3) 0.035(3) 0.003(2) -0.004(3) 0.008(3)
C5 0.042(3) 0.059(4) 0.065(4) 0.009(3) -0.012(3) -0.001(3)
C10 0.073(4) 0.065(4) 0.071(4) 0.004(3) 0.029(4) 0.028(4)
N5 0.152(6) 0.058(3) 0.043(3) 0.007(3) 0.006(3) -0.038(3)
C4 0.056(4) 0.049(3) 0.064(4) 0.016(3) -0.006(3) 0.014(3)
N3 0.078(4) 0.065(4) 0.066(4) -0.007(3) -0.014(3) 0.022(3)
C9 0.043(3) 0.071(4) 0.071(4) 0.009(3) 0.020(3) 0.014(3)
C14 0.065(4) 0.051(3) 0.058(4) -0.006(3) 0.004(3) 0.030(3)
C1 0.046(3) 0.051(3) 0.061(4) 0.009(3) 0.005(3) -0.009(3)
C11 0.080(5) 0.045(3) 0.064(4) -0.010(3) 0.008(3) 0.009(3)
C3 0.048(3) 0.037(3) 0.072(4) 0.015(3) 0.014(3) 0.002(3)
C6 0.038(3) 0.041(3) 0.060(3) 0.009(2) -0.011(2) -0.002(2)
C22 0.056(4) 0.072(4) 0.037(3) 0.001(3) 0.002(3) 0.027(3)
C20 0.049(3) 0.083(4) 0.048(4) -0.014(3) -0.003(3) 0.005(3)
C21 0.039(3) 0.085(4) 0.064(4) -0.001(3) 0.001(3) -0.005(3)
C16 0.136(8) 0.109(7) 0.058(5) 0.042(5) 0.046(5) 0.076(6)
C15 0.105(5) 0.095(5) 0.035(4) -0.002(4) 0.005(4) 0.065(4)
C7 0.037(3) 0.061(4) 0.089(5) 0.007(3) 0.000(3) -0.004(3)
C17 0.113(6) 0.104(6) 0.084(6) 0.048(5) 0.053(5) 0.053(5)
N7 0.054(3) 0.105(4) 0.053(3) 0.005(3) -0.001(2) -0.016(3)
C28 0.063(5) 0.106(7) 0.058(4) -0.001(4) -0.005(3) 0.020(5)
C25 0.057(4) 0.081(4) 0.054(4) 0.012(3) 0.003(3) 0.009(4)
C29 0.096(6) 0.075(5) 0.047(4) -0.002(3) -0.010(3) -0.020(4)
C26 0.075(5) 0.070(4) 0.045(3) 0.011(3) 0.003(3) -0.006(4)
C27 0.046(4) 0.112(6) 0.050(4) 0.012(4) -0.001(3) -0.012(4)

loop_
_atom_type_symbol
_atom_type_description
_atom_type_scat_dispersion_real
_atom_type_scat_dispersion_imag
_atom_type_scat_source
C C 0.0033 0.0016 'International Tables Vol C Tables 4.2.6.8 and 6.1.1.4'
H H 0.0000 0.0000 'International Tables Vol C Tables 4.2.6.8 and 6.1.1.4'
N N 0.0061 0.0033 'International Tables Vol C Tables 4.2.6.8 and 6.1.1.4'
O O 0.0106 0.0060 'International Tables Vol C Tables 4.2.6.8 and 6.1.1.4'
Ti Ti 0.2776 0.4457 'International Tables Vol C Tables 4.2.6.8 and 6.1.1.4'

loop_
_geom_angle_atom_site_label_1
_geom_angle_atom_site_label_2
_geom_angle_atom_site_label_3
_geom_angle
_geom_angle_site_symmetry_1
_geom_angle_site_symmetry_3
_geom_angle_publ_flag
C15 N4 H33 109(4) . . ?
C15 N4 H36 106(3) . . ?
H33 N4 H36 145(5) . . ?
O4 Ti1 O3 101.71(13) . . ?
O4 Ti1 O1 100.25(14) . . ?
O3 Ti1 O1 94.33(13) . . ?
O4 Ti1 O2 95.26(15) . . ?
O3 Ti1 O2 99.91(14) . . ?
O1 Ti1 O2 156.35(13) . . ?
O4 Ti1 N2 167.44(14) . . ?
O3 Ti1 N2 88.80(13) . . ?
O1 Ti1 N2 85.62(13) . . ?
O2 Ti1 N2 75.96(13) . . ?
O4 Ti1 N1 88.82(13) . . ?
O3 Ti1 N1 166.99(13) . . ?
O1 Ti1 N1 76.10(12) . . ?
O2 Ti1 N1 86.55(13) . . ?
N2 Ti1 N1 81.78(13) . . ?
C1 O1 Ti1 125.4(3) . . ?
C7 O2 Ti1 125.2(3) . . ?
C19 O4 Ti1 141.6(3) . . ?
C8 N2 C12 118.1(4) . . ?
C8 N2 Ti1 115.3(3) . . ?
C12 N2 Ti1 126.6(3) . . ?
N1 C2 C3 122.1(4) . . ?
N1 C2 C1 112.8(4) . . ?
C3 C2 C1 125.1(4) . . ?
N2 C12 C11 122.0(5) . . ?
N2 C12 H9 111(2) . . ?
C11 C12 H9 127(2) . . ?
N2 C8 C9 121.8(5) . . ?
N2 C8 C7 113.1(4) . . ?
C9 C8 C7 125.1(5) . . ?
C23 N6 H85 108(4) . . ?
O3 C13 C14 118.9(5) . . ?
O3 C13 C18 120.9(5) . . ?
C14 C13 C18 120.2(6) . . ?
C2 N1 C6 118.5(4) . . ?
C2 N1 Ti1 115.1(3) . . ?
C6 N1 Ti1 126.4(3) . . ?
C20 C19 O4 122.1(5) . . ?
C20 C19 C24 119.8(5) . . ?
O4 C19 C24 118.1(5) . . ?
C13 O3 Ti1 139.8(3) . . ?
C17 C18 C13 121.1(8) . . ?
C17 C18 H28 117(4) . . ?
C13 C18 H28 121(4) . . ?
C24 C23 C22 118.6(5) . . ?
C24 C23 N6 118.5(5) . . ?
C22 C23 N6 122.9(5) . . ?
C19 C24 C23 121.0(5) . . ?
C19 C24 N5 118.7(5) . . ?
C23 C24 N5 120.1(5) . . ?
C6 C5 C4 119.0(5) . . ?
C6 C5 H7 120(3) . . ?
C4 C5 H7 121(3) . . ?
C9 C10 C11 119.2(6) . . ?
C9 C10 H24 114(4) . . ?
C11 C10 H24 126(4) . . ?
C24 N5 H21 103(4) . . ?
C24 N5 H22 109(4) . . ?
H21 N5 H22 118(6) . . ?
C3 C4 C5 119.4(5) . . ?
C3 C4 H8 121(3) . . ?
C5 C4 H8 119(3) . . ?
C14 N3 H14 115(3) . . ?
C14 N3 H82 123(6) . . ?
H14 N3 H82 101(6) . . ?
C10 C9 C8 119.3(6) . . ?
C10 C9 H10 123(3) . . ?
C8 C9 H10 118(3) . . ?
C13 C14 N3 119.8(5) . . ?
C13 C14 C15 119.3(6) . . ?
N3 C14 C15 120.9(6) . . ?
O1 C1 C2 110.5(4) . . ?
O1 C1 H13 106(3) . . ?
C2 C1 H13 113(3) . . ?
O1 C1 H12 111(3) . . ?
C2 C1 H12 111(3) . . ?
H13 C1 H12 104(4) . . ?
C12 C11 C10 119.4(6) . . ?
C12 C11 H25 110(3) . . ?
C10 C11 H25 130(3) . . ?
C4 C3 C2 119.0(5) . . ?
C4 C3 H23 121(3) . . ?
C2 C3 H23 120(3) . . ?
N1 C6 C5 122.1(5) . . ?
N1 C6 H6 111.9(17) . . ?
C5 C6 H6 125.9(17) . . ?
C21 C22 C23 120.8(5) . . ?
C21 C22 H5 113(3) . . ?
C23 C22 H5 125(3) . . ?
C19 C20 C21 120.4(6) . . ?
C19 C20 H3 119(3) . . ?
C21 C20 H3 121(3) . . ?
C22 C21 C20 119.3(6) . . ?
C22 C21 H4 119(2) . . ?
C20 C21 H4 121(2) . . ?
C17 C16 C15 122.1(7) . . ?
C17 C16 H26 117(4) . . ?
C15 C16 H26 120(4) . . ?
N4 C15 C16 123.6(8) . . ?
N4 C15 C14 118.5(8) . . ?
C16 C15 C14 117.8(7) . . ?
O2 C7 C8 110.4(4) . . ?
O2 C7 H11 106(3) . . ?
C8 C7 H11 107(3) . . ?
O2 C7 H31 113(3) . . ?
C8 C7 H31 110(3) . . ?
H11 C7 H31 110(4) . . ?
C16 C17 C18 119.5(9) . . ?
C16 C17 H30 107(4) . . ?
C18 C17 H30 133(5) . . ?
C25 N7 C29 117.1(5) . . ?
C29 C28 C27 119.1(7) . . ?
C29 C28 H2 126(5) . . ?
C27 C28 H2 115(5) . . ?
N7 C25 C26 122.7(6) . . ?
N7 C25 H1 121.7(19) . . ?
C26 C25 H1 115.1(19) . . ?
N7 C29 C28 123.7(7) . . ?
N7 C29 H17 112(3) . . ?
C28 C29 H17 124(3) . . ?
C27 C26 C25 118.7(6) . . ?
C27 C26 H18 131(3) . . ?
C25 C26 H18 110(3) . . ?
C28 C27 C26 118.7(7) . . ?
C28 C27 H19 117(4) . . ?
C26 C27 H19 124(4) . . ?

loop_
_geom_bond_atom_site_label_1
_geom_bond_atom_site_label_2
_geom_bond_distance
_geom_bond_site_symmetry_2
_geom_bond_publ_flag
N4 C15 1.386(9) . ?
N4 H33 1.00(7) . ?
N4 H36 1.18(6) . ?
Ti1 O4 1.844(3) . ?
Ti1 O3 1.860(3) . ?
Ti1 O1 1.860(3) . ?
Ti1 O2 1.880(3) . ?
Ti1 N2 2.202(3) . ?
Ti1 N1 2.210(3) . ?
O1 C1 1.422(5) . ?
O2 C7 1.415(6) . ?
O4 C19 1.369(5) . ?
N2 C8 1.337(5) . ?
N2 C12 1.352(5) . ?
C2 N1 1.336(5) . ?
C2 C3 1.384(6) . ?
C2 C1 1.505(6) . ?
C12 C11 1.365(7) . ?
C12 H9 1.10(4) . ?
C8 C9 1.384(6) . ?
C8 C7 1.505(7) . ?
N6 C23 1.416(6) . ?
N6 H85 0.77(5) . ?
C13 O3 1.353(5) . ?
C13 C14 1.370(7) . ?
C13 C18 1.384(7) . ?
N1 C6 1.358(5) . ?
C19 C20 1.368(7) . ?
C19 C24 1.378(6) . ?
C18 C17 1.368(9) . ?
C18 H28 0.87(5) . ?
C23 C24 1.382(6) . ?
C23 C22 1.388(7) . ?
C24 N5 1.429(7) . ?
C5 C6 1.366(6) . ?
C5 C4 1.383(7) . ?
C5 H7 0.90(4) . ?
C10 C9 1.360(8) . ?
C10 C11 1.370(8) . ?
C10 H24 0.95(6) . ?
N5 H21 0.96(7) . ?
N5 H22 0.97(7) . ?
C4 C3 1.372(7) . ?
C4 H8 0.93(4) . ?
N3 C14 1.385(7) . ?
N3 H14 0.99(5) . ?
N3 H82 1.06(12) . ?
C9 H10 0.90(4) . ?
C14 C15 1.424(8) . ?
C1 H13 1.02(5) . ?
C1 H12 1.02(5) . ?
C11 H25 0.89(5) . ?
C3 H23 0.92(5) . ?
C6 H6 1.16(3) . ?
C22 C21 1.380(7) . ?
C22 H5 0.87(4) . ?
C20 C21 1.390(7) . ?
C20 H3 0.92(4) . ?
C21 H4 0.99(4) . ?
C16 C17 1.349(11) . ?
C16 C15 1.396(10) . ?
C16 H26 0.88(6) . ?
C7 H11 1.03(5) . ?
C7 H31 1.12(6) . ?
C17 H30 1.08(8) . ?
N7 C25 1.320(7) . ?
N7 C29 1.326(8) . ?
C28 C29 1.355(9) . ?
C28 C27 1.358(9) . ?
C28 H2 0.79(5) . ?
C25 C26 1.385(7) . ?
C25 H1 1.26(4) . ?
C29 H17 1.00(5) . ?
C26 C27 1.365(8) . ?
C26 H18 1.06(6) . ?
C27 H19 0.80(5) . ?
